data_7220927
loop_
_publ_author_name
'Garc\'ia-Deibe, Ana M.'
'Portela-Garc\'ia, Cristina'
'Fondo, Matilde'
'Sanmartin, Jesus'

_publ_section_title
;
 Controlling ring-chain tautomerism through steric hindrance
;
_journal_name_full 'RSC Adv.'
_journal_paper_doi 10.1039/C5RA10132H
_journal_year 2015
_chemical_formula_moiety 'C25 H28 N4 O3 S, C H Cl3'
_chemical_formula_sum 'C26 H29 Cl3 N4 O3 S'
_chemical_formula_weight 583.94
_chemical_name_systematic
;
 ?
;
_space_group_crystal_system triclinic
_space_group_IT_number 2
_space_group_name_Hall '-P 1'
_space_group_name_H-M_alt 'P -1'
_symmetry_space_group_name_Hall '-P 1'
_symmetry_space_group_name_H-M 'P -1'
_atom_sites_solution_hydrogens mixed
_audit_creation_method SHELXL-2013
_audit_update_record
;
2015-05-22 deposited with the CCDC.
2015-06-26 downloaded from the CCDC.
;
_cell_angle_alpha 64.902(4)
_cell_angle_beta 84.007(5)
_cell_angle_gamma 87.326(5)
_cell_formula_units_Z 2
_cell_length_a 10.0744(8)
_cell_length_b 11.5179(8)
_cell_length_c 13.2903(9)
_cell_measurement_reflns_used 1977
_cell_measurement_temperature 100(2)
_cell_measurement_theta_max 25.686
_cell_measurement_theta_min 2.714
_cell_volume 1388.91(18)
_computing_cell_refinement 'BRUKER APEX2'
_computing_data_collection 'BRUKER APEX2'
_computing_structure_refinement 'SHELXL-2013 (Sheldrick, 2013)'
_computing_structure_solution 'SIR-2008 (Burla., 2008)'
_diffrn_ambient_temperature 100(2)
_diffrn_measured_fraction_theta_full 1.000
_diffrn_measured_fraction_theta_max 0.999
_diffrn_measurement_device_type 'Bruker X8 KappaAPEXII'
_diffrn_measurement_method 'omega and phi scans'
_diffrn_radiation_type MoK\a
_diffrn_radiation_wavelength 0.71073
_diffrn_reflns_av_R_equivalents 0.0431
_diffrn_reflns_av_unetI/netI 0.0414
_diffrn_reflns_laue_measured_fraction_full 1.000
_diffrn_reflns_laue_measured_fraction_max 0.999
_diffrn_reflns_limit_h_max 12
_diffrn_reflns_limit_h_min -12
_diffrn_reflns_limit_k_max 12
_diffrn_reflns_limit_k_min -12
_diffrn_reflns_limit_l_max 16
_diffrn_reflns_limit_l_min 0
_diffrn_reflns_number 29871
_diffrn_reflns_point_group_measured_fraction_full 1.000
_diffrn_reflns_point_group_measured_fraction_max 0.999
_diffrn_reflns_theta_full 25.242
_diffrn_reflns_theta_max 26.020
_diffrn_reflns_theta_min 1.699
_diffrn_standards_interval_count 0
_diffrn_standards_interval_time 0
_diffrn_standards_number 0
_exptl_absorpt_coefficient_mu 0.440
_exptl_absorpt_correction_T_max 0.954
_exptl_absorpt_correction_T_min 0.801
_exptl_absorpt_correction_type multi-scan
_exptl_absorpt_process_details 'SABABS-2014 (Bruker 2014)'
_exptl_crystal_colour colourless
_exptl_crystal_density_diffrn 1.396
_exptl_crystal_description prism
_exptl_crystal_F_000 608
_exptl_crystal_size_max 0.330
_exptl_crystal_size_mid 0.280
_exptl_crystal_size_min 0.110
_refine_diff_density_max 0.568
_refine_diff_density_min -0.501
_refine_diff_density_rms 0.068
_refine_ls_extinction_method none
_refine_ls_goodness_of_fit_ref 1.042
_refine_ls_hydrogen_treatment mixed
_refine_ls_matrix_type full
_refine_ls_number_parameters 346
_refine_ls_number_reflns 5483
_refine_ls_number_restraints 0
_refine_ls_restrained_S_all 1.042
_refine_ls_R_factor_all 0.0694
_refine_ls_R_factor_gt 0.0451
_refine_ls_shift/su_max 0.000
_refine_ls_shift/su_mean 0.000
_refine_ls_structure_factor_coef Fsqd
_refine_ls_weighting_details 'w=1/[\s^2^(Fo^2^)+(0.0542P)^2^+1.1269P] where P=(Fo^2^+2Fc^2^)/3'
_refine_ls_weighting_scheme calc
_refine_ls_wR_factor_gt 0.1058
_refine_ls_wR_factor_ref 0.1197
_reflns_Friedel_coverage 0.000
_reflns_number_gt 4105
_reflns_number_total 5483
_reflns_threshold_expression 'I > 2\s(I)'
_cod_data_source_file c5ra10132h2.cif
_cod_data_source_block shelx
_cod_database_code 7220927
_shelx_space_group_comment
;
The symmetry employed for this shelxl refinement is uniquely defined
by the following loop, which should always be used as a source of
symmetry information in preference to the above space-group names.
They are only intended as comments.
;
_shelx_estimated_absorpt_t_min 0.868
_shelx_estimated_absorpt_t_max 0.953
_shelxl_version_number 2013-4

loop_
_space_group_symop_operation_xyz
'x, y, z'
'-x, -y, -z'

loop_
_atom_site_label
_atom_site_type_symbol
_atom_site_fract_x
_atom_site_fract_y
_atom_site_fract_z
_atom_site_U_iso_or_equiv
_atom_site_adp_type
_atom_site_occupancy
_atom_site_site_symmetry_order
_atom_site_calc_flag
_atom_site_refinement_flags_posn
_atom_site_refinement_flags_adp
H4A H 0.368(3) 0.266(3) 0.877(2) 0.015(7) Uiso 1 1 d . .
H2A H 0.688(3) 0.010(3) 0.813(2) 0.025(8) Uiso 1 1 d . .
S1 S 0.44061(6) 0.25213(6) 0.63672(5) 0.01805(15) Uani 1 1 d . .
O1 O 0.34633(16) 0.14945(16) 0.69012(14) 0.0224(4) Uani 1 1 d . .
O2 O 0.39438(18) 0.37996(16) 0.57433(14) 0.0242(4) Uani 1 1 d . .
C1 C 0.5601(2) 0.2121(2) 0.55035(19) 0.0176(5) Uani 1 1 d . .
C2 C 0.6421(2) 0.3070(2) 0.4700(2) 0.0202(5) Uani 1 1 d . .
H2 H 0.6304 0.3939 0.4585 0.024 Uiso 1 1 calc R U
C3 C 0.7414(3) 0.2731(2) 0.4070(2) 0.0236(6) Uani 1 1 d . .
H3 H 0.7982 0.3376 0.3524 0.028 Uiso 1 1 calc R U
C4 C 0.7594(3) 0.1462(2) 0.4223(2) 0.0238(6) Uani 1 1 d . .
C40 C 0.8674(3) 0.1097(3) 0.3542(3) 0.0372(7) Uani 1 1 d . .
H40A H 0.9402 0.0669 0.4003 0.056 Uiso 1 1 calc R U
H40B H 0.9016 0.1870 0.2901 0.056 Uiso 1 1 calc R U
H40C H 0.8311 0.0514 0.3276 0.056 Uiso 1 1 calc R U
C5 C 0.6748(3) 0.0531(2) 0.5030(2) 0.0245(6) Uani 1 1 d . .
H5 H 0.6855 -0.0338 0.5141 0.029 Uiso 1 1 calc R U
C6 C 0.5761(2) 0.0846(2) 0.5669(2) 0.0209(5) Uani 1 1 d . .
H6 H 0.5195 0.0201 0.6218 0.025 Uiso 1 1 calc R U
C7 C 0.6255(2) 0.3540(2) 0.7064(2) 0.0183(5) Uani 1 1 d . .
H7A H 0.6289 0.3846 0.7653 0.022 Uiso 1 1 calc R U
H7B H 0.6055 0.4286 0.6370 0.022 Uiso 1 1 calc R U
N1 N 0.51662(19) 0.25835(17) 0.74006(16) 0.0160(4) Uani 1 1 d . .
C8 C 0.7597(2) 0.2992(2) 0.68733(19) 0.0166(5) Uani 1 1 d . .
C9 C 0.8675(3) 0.3793(2) 0.6319(2) 0.0225(6) Uani 1 1 d . .
H9 H 0.8569 0.4691 0.6085 0.027 Uiso 1 1 calc R U
C10 C 0.9897(3) 0.3317(3) 0.6098(2) 0.0270(6) Uani 1 1 d . .
H10 H 1.0629 0.3880 0.5729 0.032 Uiso 1 1 calc R U
C11 C 1.0048(3) 0.2002(3) 0.6421(2) 0.0253(6) Uani 1 1 d . .
H11 H 1.0878 0.1670 0.6248 0.030 Uiso 1 1 calc R U
C12 C 0.8999(2) 0.1179(2) 0.6991(2) 0.0203(5) Uani 1 1 d . .
H12 H 0.9113 0.0283 0.7216 0.024 Uiso 1 1 calc R U
C13 C 0.7769(2) 0.1660(2) 0.72402(19) 0.0160(5) Uani 1 1 d . .
N2 N 0.6701(2) 0.0840(2) 0.77994(17) 0.0161(4) Uani 1 1 d . .
C14 C 0.5577(2) 0.1321(2) 0.82612(19) 0.0150(5) Uani 1 1 d . .
H14 H 0.4821 0.0707 0.8458 0.018 Uiso 1 1 calc R U
C15 C 0.5833(2) 0.1481(2) 0.93116(19) 0.0156(5) Uani 1 1 d . .
C16 C 0.7024(2) 0.1092(2) 0.9788(2) 0.0172(5) Uani 1 1 d . .
H16 H 0.7723 0.0777 0.9434 0.021 Uiso 1 1 calc R U
C17 C 0.7202(2) 0.1159(2) 1.0782(2) 0.0205(5) Uani 1 1 d . .
H17 H 0.8013 0.0885 1.1121 0.025 Uiso 1 1 calc R U
C18 C 0.6169(2) 0.1636(2) 1.1268(2) 0.0199(5) Uani 1 1 d . .
H18 H 0.6291 0.1686 1.1948 0.024 Uiso 1 1 calc R U
N3 N 0.5004(2) 0.20327(18) 1.08290(16) 0.0178(4) Uani 1 1 d . .
C19 C 0.4845(2) 0.1950(2) 0.98771(19) 0.0156(5) Uani 1 1 d . .
N4 N 0.3629(2) 0.2393(2) 0.94152(19) 0.0178(4) Uani 1 1 d . .
C20 C 0.2398(2) 0.2301(2) 0.9982(2) 0.0166(5) Uani 1 1 d . .
O3 O 0.22138(16) 0.17050(15) 1.09997(14) 0.0193(4) Uani 1 1 d . .
C21 C 0.1242(2) 0.2917(2) 0.9278(2) 0.0196(5) Uani 1 1 d . .
C22 C 0.1665(3) 0.4076(3) 0.8190(2) 0.0337(7) Uani 1 1 d . .
H22A H 0.2134 0.4691 0.8356 0.051 Uiso 1 1 calc R U
H22B H 0.0872 0.4486 0.7812 0.051 Uiso 1 1 calc R U
H22C H 0.2259 0.3793 0.7705 0.051 Uiso 1 1 calc R U
C23 C 0.0656(3) 0.1876(2) 0.9020(2) 0.0253(6) Uani 1 1 d . .
H23A H -0.0131 0.2215 0.8609 0.038 Uiso 1 1 calc R U
H23B H 0.0399 0.1132 0.9720 0.038 Uiso 1 1 calc R U
H23C H 0.1327 0.1615 0.8567 0.038 Uiso 1 1 calc R U
C24 C 0.0197(3) 0.3338(3) 0.9979(2) 0.0302(6) Uani 1 1 d . .
H24A H 0.0574 0.4005 1.0138 0.045 Uiso 1 1 calc R U
H24B H -0.0064 0.2600 1.0683 0.045 Uiso 1 1 calc R U
H24C H -0.0589 0.3678 0.9567 0.045 Uiso 1 1 calc R U
C1S C 0.6876(3) 0.6570(3) 0.7945(2) 0.0310(6) Uani 1 1 d . .
H1S H 0.6828 0.7289 0.8180 0.037 Uiso 1 1 calc R U
Cl1 Cl 0.55853(9) 0.67599(8) 0.70971(7) 0.0465(2) Uani 1 1 d . .
Cl2 Cl 0.67077(8) 0.51107(7) 0.91459(7) 0.0429(2) Uani 1 1 d . .
Cl3 Cl 0.84307(9) 0.66258(10) 0.71894(9) 0.0625(3) Uani 1 1 d . .

loop_
_atom_site_aniso_label
_atom_site_aniso_U_11
_atom_site_aniso_U_22
_atom_site_aniso_U_33
_atom_site_aniso_U_23
_atom_site_aniso_U_13
_atom_site_aniso_U_12
S1 0.0188(3) 0.0157(3) 0.0205(3) -0.0081(2) -0.0041(2) 0.0024(2)
O1 0.0184(9) 0.0233(10) 0.0256(9) -0.0100(8) -0.0028(7) -0.0029(7)
O2 0.0293(10) 0.0185(9) 0.0243(9) -0.0080(8) -0.0087(8) 0.0086(7)
C1 0.0200(13) 0.0170(12) 0.0178(12) -0.0086(10) -0.0069(10) 0.0035(10)
C2 0.0254(14) 0.0157(12) 0.0204(12) -0.0075(10) -0.0057(10) -0.0002(10)
C3 0.0268(14) 0.0212(14) 0.0210(13) -0.0068(11) -0.0020(11) -0.0027(11)
C4 0.0245(14) 0.0276(14) 0.0238(13) -0.0151(12) -0.0043(11) 0.0030(11)
C40 0.0396(18) 0.0374(17) 0.0388(17) -0.0223(15) 0.0030(14) 0.0059(14)
C5 0.0320(15) 0.0180(13) 0.0293(14) -0.0153(11) -0.0049(12) -0.0002(11)
C6 0.0238(14) 0.0149(12) 0.0240(13) -0.0075(10) -0.0029(10) -0.0049(10)
C7 0.0243(13) 0.0104(11) 0.0206(12) -0.0068(10) -0.0022(10) -0.0018(9)
N1 0.0196(11) 0.0101(10) 0.0175(10) -0.0050(8) -0.0028(8) 0.0008(8)
C8 0.0211(13) 0.0131(12) 0.0159(11) -0.0061(10) -0.0028(10) -0.0023(9)
C9 0.0293(15) 0.0167(13) 0.0212(13) -0.0074(11) -0.0006(11) -0.0064(11)
C10 0.0263(15) 0.0268(15) 0.0250(14) -0.0082(12) 0.0022(11) -0.0101(11)
C11 0.0201(14) 0.0299(15) 0.0262(14) -0.0129(12) 0.0018(11) -0.0007(11)
C12 0.0201(13) 0.0205(13) 0.0236(13) -0.0128(11) -0.0014(10) 0.0015(10)
C13 0.0185(12) 0.0152(12) 0.0156(11) -0.0072(10) -0.0033(9) -0.0022(9)
N2 0.0172(11) 0.0074(10) 0.0229(11) -0.0062(9) 0.0005(8) 0.0010(8)
C14 0.0157(12) 0.0110(11) 0.0179(11) -0.0058(10) -0.0013(9) -0.0003(9)
C15 0.0173(12) 0.0084(11) 0.0194(12) -0.0041(9) -0.0009(9) -0.0030(9)
C16 0.0156(12) 0.0139(12) 0.0210(12) -0.0070(10) 0.0017(10) -0.0023(9)
C17 0.0168(13) 0.0190(13) 0.0244(13) -0.0070(11) -0.0049(10) -0.0020(10)
C18 0.0231(13) 0.0182(13) 0.0198(12) -0.0090(10) -0.0022(10) -0.0056(10)
N3 0.0205(11) 0.0146(10) 0.0206(10) -0.0090(9) -0.0036(8) -0.0016(8)
C19 0.0173(12) 0.0080(11) 0.0188(12) -0.0029(9) -0.0021(9) -0.0014(9)
N4 0.0189(11) 0.0182(11) 0.0166(11) -0.0078(9) -0.0026(9) 0.0020(8)
C20 0.0196(13) 0.0081(11) 0.0250(13) -0.0098(10) -0.0020(10) -0.0004(9)
O3 0.0205(9) 0.0125(8) 0.0236(9) -0.0067(7) -0.0004(7) -0.0002(7)
C21 0.0177(13) 0.0149(12) 0.0250(13) -0.0071(11) -0.0027(10) 0.0008(10)
C22 0.0251(15) 0.0216(15) 0.0386(16) 0.0039(13) -0.0101(12) 0.0011(11)
C23 0.0253(14) 0.0219(14) 0.0320(14) -0.0133(12) -0.0074(11) -0.0015(11)
C24 0.0255(15) 0.0303(15) 0.0420(17) -0.0221(14) -0.0090(12) 0.0119(12)
C1S 0.0340(16) 0.0292(15) 0.0396(16) -0.0230(14) -0.0100(13) 0.0052(12)
Cl1 0.0612(5) 0.0419(5) 0.0552(5) -0.0341(4) -0.0370(4) 0.0246(4)
Cl2 0.0568(5) 0.0298(4) 0.0466(5) -0.0176(4) -0.0218(4) 0.0085(3)
Cl3 0.0497(5) 0.0791(7) 0.0791(7) -0.0570(6) 0.0129(5) -0.0029(5)

loop_
_atom_type_symbol
_atom_type_description
_atom_type_scat_dispersion_real
_atom_type_scat_dispersion_imag
_atom_type_scat_source
C C 0.0033 0.0016 'International Tables Vol C Tables 4.2.6.8 and 6.1.1.4'
H H 0.0000 0.0000 'International Tables Vol C Tables 4.2.6.8 and 6.1.1.4'
N N 0.0061 0.0033 'International Tables Vol C Tables 4.2.6.8 and 6.1.1.4'
O O 0.0106 0.0060 'International Tables Vol C Tables 4.2.6.8 and 6.1.1.4'
S S 0.1246 0.1234 'International Tables Vol C Tables 4.2.6.8 and 6.1.1.4'
Cl Cl 0.1484 0.1585 'International Tables Vol C Tables 4.2.6.8 and 6.1.1.4'

loop_
_geom_angle_atom_site_label_1
_geom_angle_atom_site_label_2
_geom_angle_atom_site_label_3
_geom_angle
O2 S1 O1 119.76(11)
O2 S1 N1 105.51(10)
O1 S1 N1 105.25(10)
O2 S1 C1 108.48(11)
O1 S1 C1 108.97(11)
N1 S1 C1 108.33(10)
C2 C1 C6 120.7(2)
C2 C1 S1 119.56(18)
C6 C1 S1 119.68(19)
C3 C2 C1 119.1(2)
C3 C2 H2 120.5
C1 C2 H2 120.5
C2 C3 C4 121.3(2)
C2 C3 H3 119.4
C4 C3 H3 119.4
C3 C4 C5 118.4(2)
C3 C4 C40 121.1(2)
C5 C4 C40 120.5(2)
C4 C40 H40A 109.5
C4 C40 H40B 109.5
H40A C40 H40B 109.5
C4 C40 H40C 109.5
H40A C40 H40C 109.5
H40B C40 H40C 109.5
C6 C5 C4 121.3(2)
C6 C5 H5 119.4
C4 C5 H5 119.4
C5 C6 C1 119.3(2)
C5 C6 H6 120.3
C1 C6 H6 120.3
N1 C7 C8 112.21(18)
N1 C7 H7A 109.2
C8 C7 H7A 109.2
N1 C7 H7B 109.2
C8 C7 H7B 109.2
H7A C7 H7B 107.9
C7 N1 C14 110.91(18)
C7 N1 S1 116.24(15)
C14 N1 S1 115.49(15)
C9 C8 C13 118.9(2)
C9 C8 C7 120.6(2)
C13 C8 C7 120.4(2)
C10 C9 C8 121.6(2)
C10 C9 H9 119.2
C8 C9 H9 119.2
C9 C10 C11 119.3(2)
C9 C10 H10 120.4
C11 C10 H10 120.4
C12 C11 C10 120.4(2)
C12 C11 H11 119.8
C10 C11 H11 119.8
C11 C12 C13 120.2(2)
C11 C12 H12 119.9
C13 C12 H12 119.9
N2 C13 C12 120.6(2)
N2 C13 C8 119.9(2)
C12 C13 C8 119.4(2)
C13 N2 C14 118.33(19)
C13 N2 H2A 117(2)
C14 N2 H2A 116(2)
N2 C14 N1 109.22(18)
N2 C14 C15 113.99(19)
N1 C14 C15 108.90(17)
N2 C14 H14 108.2
N1 C14 H14 108.2
C15 C14 H14 108.2
C16 C15 C19 116.8(2)
C16 C15 C14 121.0(2)
C19 C15 C14 122.0(2)
C15 C16 C17 120.3(2)
C15 C16 H16 119.9
C17 C16 H16 119.9
C18 C17 C16 118.3(2)
C18 C17 H17 120.9
C16 C17 H17 120.9
N3 C18 C17 123.3(2)
N3 C18 H18 118.4
C17 C18 H18 118.4
C19 N3 C18 117.6(2)
N3 C19 N4 116.9(2)
N3 C19 C15 123.7(2)
N4 C19 C15 119.3(2)
C20 N4 C19 127.0(2)
C20 N4 H4A 118(2)
C19 N4 H4A 114(2)
O3 C20 N4 122.1(2)
O3 C20 C21 121.3(2)
N4 C20 C21 116.5(2)
C20 C21 C22 113.1(2)
C20 C21 C24 107.9(2)
C22 C21 C24 109.3(2)
C20 C21 C23 106.70(19)
C22 C21 C23 109.9(2)
C24 C21 C23 109.8(2)
C21 C22 H22A 109.5
C21 C22 H22B 109.5
H22A C22 H22B 109.5
C21 C22 H22C 109.5
H22A C22 H22C 109.5
H22B C22 H22C 109.5
C21 C23 H23A 109.5
C21 C23 H23B 109.5
H23A C23 H23B 109.5
C21 C23 H23C 109.5
H23A C23 H23C 109.5
H23B C23 H23C 109.5
C21 C24 H24A 109.5
C21 C24 H24B 109.5
H24A C24 H24B 109.5
C21 C24 H24C 109.5
H24A C24 H24C 109.5
H24B C24 H24C 109.5
Cl1 C1S Cl3 109.94(16)
Cl1 C1S Cl2 110.71(16)
Cl3 C1S Cl2 110.08(15)
Cl1 C1S H1S 108.7
Cl3 C1S H1S 108.7
Cl2 C1S H1S 108.7

loop_
_geom_bond_atom_site_label_1
_geom_bond_atom_site_label_2
_geom_bond_distance
S1 O2 1.4330(17)
S1 O1 1.4340(18)
S1 N1 1.669(2)
S1 C1 1.757(2)
C1 C2 1.388(3)
C1 C6 1.394(3)
C2 C3 1.386(4)
C2 H2 0.9500
C3 C4 1.394(4)
C3 H3 0.9500
C4 C5 1.395(4)
C4 C40 1.501(4)
C40 H40A 0.9800
C40 H40B 0.9800
C40 H40C 0.9800
C5 C6 1.376(4)
C5 H5 0.9500
C6 H6 0.9500
C7 N1 1.486(3)
C7 C8 1.509(3)
C7 H7A 0.9900
C7 H7B 0.9900
N1 C14 1.492(3)
C8 C9 1.386(3)
C8 C13 1.407(3)
C9 C10 1.379(4)
C9 H9 0.9500
C10 C11 1.393(4)
C10 H10 0.9500
C11 C12 1.381(4)
C11 H11 0.9500
C12 C13 1.399(3)
C12 H12 0.9500
C13 N2 1.391(3)
N2 C14 1.432(3)
N2 H2A 0.80(3)
C14 C15 1.532(3)
C14 H14 1.0000
C15 C16 1.382(3)
C15 C19 1.409(3)
C16 C17 1.386(3)
C16 H16 0.9500
C17 C18 1.382(3)
C17 H17 0.9500
C18 N3 1.339(3)
C18 H18 0.9500
N3 C19 1.335(3)
C19 N4 1.404(3)
N4 C20 1.366(3)
N4 H4A 0.77(3)
C20 O3 1.228(3)
C20 C21 1.524(3)
C21 C22 1.530(3)
C21 C24 1.530(3)
C21 C23 1.537(3)
C22 H22A 0.9800
C22 H22B 0.9800
C22 H22C 0.9800
C23 H23A 0.9800
C23 H23B 0.9800
C23 H23C 0.9800
C24 H24A 0.9800
C24 H24B 0.9800
C24 H24C 0.9800
C1S Cl1 1.754(3)
C1S Cl3 1.758(3)
C1S Cl2 1.759(3)
C1S H1S 1.0000

loop_
_geom_hbond_atom_site_label_D
_geom_hbond_atom_site_label_H
_geom_hbond_atom_site_label_A
_geom_hbond_distance_DH
_geom_hbond_distance_HA
_geom_hbond_distance_DA
_geom_hbond_angle_DHA
_geom_hbond_site_symmetry_A
N2 H2A O3 0.80(3) 2.12(3) 2.904(3) 167(3) 2_657
C2 H2 O2 0.95 2.46 3.406(3) 178.5 2_666
C7 H7A Cl2 0.99 2.99 3.965(2) 170.2 .
C1S H1S O3 1.00 2.20 3.092(3) 147.2 2_667

loop_
_geom_torsion_atom_site_label_1
_geom_torsion_atom_site_label_2
_geom_torsion_atom_site_label_3
_geom_torsion_atom_site_label_4
_geom_torsion
O2 S1 C1 C2 32.6(2)
O1 S1 C1 C2 164.52(18)
N1 S1 C1 C2 -81.5(2)
O2 S1 C1 C6 -150.64(19)
O1 S1 C1 C6 -18.7(2)
N1 S1 C1 C6 95.3(2)
C6 C1 C2 C3 -0.6(4)
S1 C1 C2 C3 176.11(18)
C1 C2 C3 C4 0.5(4)
C2 C3 C4 C5 0.0(4)
C2 C3 C4 C40 -179.7(2)
C3 C4 C5 C6 -0.4(4)
C40 C4 C5 C6 179.4(3)
C4 C5 C6 C1 0.2(4)
C2 C1 C6 C5 0.3(4)
S1 C1 C6 C5 -176.47(19)
C8 C7 N1 C14 44.5(2)
C8 C7 N1 S1 -90.1(2)
O2 S1 N1 C7 -55.38(18)
O1 S1 N1 C7 177.06(15)
C1 S1 N1 C7 60.62(18)
O2 S1 N1 C14 172.11(15)
O1 S1 N1 C14 44.55(18)
C1 S1 N1 C14 -71.89(18)
N1 C7 C8 C9 165.3(2)
N1 C7 C8 C13 -13.6(3)
C13 C8 C9 C10 1.4(4)
C7 C8 C9 C10 -177.5(2)
C8 C9 C10 C11 1.2(4)
C9 C10 C11 C12 -2.3(4)
C10 C11 C12 C13 0.6(4)
C11 C12 C13 N2 179.0(2)
C11 C12 C13 C8 2.0(4)
C9 C8 C13 N2 179.9(2)
C7 C8 C13 N2 -1.1(3)
C9 C8 C13 C12 -3.0(3)
C7 C8 C13 C12 175.9(2)
C12 C13 N2 C14 165.7(2)
C8 C13 N2 C14 -17.3(3)
C13 N2 C14 N1 48.4(3)
C13 N2 C14 C15 -73.6(3)
C7 N1 C14 N2 -62.0(2)
S1 N1 C14 N2 72.9(2)
C7 N1 C14 C15 63.0(2)
S1 N1 C14 C15 -162.01(15)
N2 C14 C15 C16 -4.6(3)
N1 C14 C15 C16 -126.8(2)
N2 C14 C15 C19 179.7(2)
N1 C14 C15 C19 57.4(3)
C19 C15 C16 C17 0.6(3)
C14 C15 C16 C17 -175.4(2)
C15 C16 C17 C18 -0.7(3)
C16 C17 C18 N3 0.2(4)
C17 C18 N3 C19 0.4(3)
C18 N3 C19 N4 -178.7(2)
C18 N3 C19 C15 -0.5(3)
C16 C15 C19 N3 0.0(3)
C14 C15 C19 N3 176.0(2)
C16 C15 C19 N4 178.2(2)
C14 C15 C19 N4 -5.9(3)
N3 C19 N4 C20 -35.6(3)
C15 C19 N4 C20 146.1(2)
C19 N4 C20 O3 -5.9(4)
C19 N4 C20 C21 177.3(2)
O3 C20 C21 C22 153.3(2)
N4 C20 C21 C22 -29.9(3)
O3 C20 C21 C24 32.2(3)
N4 C20 C21 C24 -150.9(2)
O3 C20 C21 C23 -85.7(3)
N4 C20 C21 C23 91.1(2)
